data_2103212
loop_
_publ_author_name
'Marsh, Richard E.'
'Kapon, Moshe'
'Hu, Shengzhi'
'Herbstein, Frank H.'

_publ_section_title
;
 Some 60 new space-group corrections
;
_journal_issue 1
_journal_name_full 'Acta Crystallographica Section B'
_journal_page_first 62
_journal_page_last 77
_journal_paper_doi 10.1107/S0108768101017128
_journal_volume 58
_journal_year 2002
_chemical_formula_sum 'C12 H10 B Mn N6 O3'
_chemical_name_systematic ?
_space_group_IT_number 147
_symmetry_cell_setting hexagonal
_symmetry_space_group_name_Hall '-P 3'
_symmetry_space_group_name_H-M 'P -3'
_cell_angle_alpha 90.00
_cell_angle_beta 90.00
_cell_angle_gamma 120
_cell_formula_units_Z 2
_cell_length_a 11.522
_cell_length_b 11.522
_cell_length_c 7.933
_cell_volume 912.061
_cod_data_source_file bm0047.cif
_cod_data_source_block CSD_CIF_Table_51S
_cod_depositor_comments
;
 Adding the _chemical_formula_sum data item after consulting the original
 publication.

 Antanas Vaitkus,
 2017-08-03

 Changing the _cell_formula_units_Z data item value from 1 to 2 after
 consulting the original publication.

 Antanas Vaitkus,
 2017-08-03

The following automatic conversions were performed:
'_symmetry_cell_setting' value 'Hexagonal' changed to 'hexagonal'
according to '/home/saulius/struct/CIF-dictionaries/cif_core.dic'
dictionary named 'cif_core.dic' version 2.4.1 from 2010-06-29.

Automatic conversion script
Id: cif_fix_enum 1527 2010-12-29 10:47:43Z saulius 

The following automatic conversions were performed:

'_symmetry_cell_setting' value 'Hexagonal' changed to 'hexagonal'
according to /home/saulius/struct/CIF-dictionaries/cif_core.dic
dictionary named 'cif_core.dic' version 2.4.1 from 2010-06-29.

Automatic conversion script
Id: cif_fix_values 1715 2011-07-08 13:25:40Z adriana 
;
_cod_original_sg_symbol_H-M 'P-3 '
_cod_database_code 2103212

loop_
_symmetry_equiv_pos_as_xyz
'x, y, z'
'-y, x-y, z'
'-x+y, -x, z'
'-x, -y, -z'
'y, -x+y, -z'
'x-y, x, -z'

loop_
_atom_site_label
_atom_site_fract_x
_atom_site_fract_y
_atom_site_fract_z
Mn1,2 .6667 .3333 .2730
C1,12 .6666 .4571 .4008
O1,12 .6640 .5426 .4832
N1,12 .5244 .3312 .1118
N2,22 .5389 .3278 -.0572
C4,42 .4086 .3296 .1367
C5,52 .3512 .3251 -.0060
C6,62 .4331 .3244 -.1320
B1,2 .6667 .3333 -.1260

loop_
_atom_type_symbol
C
Mn
O
N
B
